data_7235570
loop_
_publ_author_name
'Ma, Yuchi'
'Liang, Jin'
'Zhao, Dongmei'
'Chen, Yue-Lei'
'Shen, Jingkang'
'Xiong, Bing'

_publ_section_title
;
 Condensed Fukui function predicts innate C--H radical functionalization
 sites on multi-nitrogen containing fused arenes
;
_journal_issue 33
_journal_name_full 'RSC Adv.'
_journal_page_first 17262
_journal_paper_doi 10.1039/C4RA01853B
_journal_volume 4
_journal_year 2014
_chemical_formula_sum 'C18 H24 N6 O'
_chemical_formula_weight 340.43
_space_group_IT_number 56
_space_group_name_Hall '-P 2ab 2ac'
_space_group_name_H-M_alt 'P c c n'
_symmetry_space_group_name_H-M 'P c c n'
_atom_sites_solution_hydrogens geom
_atom_sites_solution_primary direct
_atom_sites_solution_secondary difmap
_audit_creation_method SHELXL-97
_cell_angle_alpha 90.00
_cell_angle_beta 90.00
_cell_angle_gamma 90.00
_cell_formula_units_Z 4
_cell_length_a 10.079(8)
_cell_length_b 11.523(10)
_cell_length_c 15.799(12)
_cell_measurement_temperature 296(2)
_cell_volume 1835(3)
_computing_structure_refinement 'SHELXL-97 (Sheldrick, 2008)'
_computing_structure_solution 'SHELXS-97 (Sheldrick, 2008)'
_diffrn_ambient_temperature 296(2)
_diffrn_measured_fraction_theta_full 0.987
_diffrn_measured_fraction_theta_max 0.987
_diffrn_radiation_monochromator graphite
_diffrn_radiation_source 'fine-focus sealed tube'
_diffrn_radiation_type MoK\a
_diffrn_radiation_wavelength 0.71073
_diffrn_reflns_av_R_equivalents 0.0802
_diffrn_reflns_av_sigmaI/netI 0.0617
_diffrn_reflns_limit_h_max 10
_diffrn_reflns_limit_h_min -11
_diffrn_reflns_limit_k_max 13
_diffrn_reflns_limit_k_min -13
_diffrn_reflns_limit_l_max 18
_diffrn_reflns_limit_l_min -18
_diffrn_reflns_number 7300
_diffrn_reflns_theta_full 25.00
_diffrn_reflns_theta_max 25.00
_diffrn_reflns_theta_min 2.58
_exptl_absorpt_coefficient_mu 0.081
_exptl_crystal_density_diffrn 1.232
_exptl_crystal_density_method 'not measured'
_exptl_crystal_F_000 752
_refine_diff_density_max 0.238
_refine_diff_density_min -0.226
_refine_diff_density_rms 0.053
_refine_ls_extinction_method none
_refine_ls_goodness_of_fit_ref 0.969
_refine_ls_hydrogen_treatment mixed
_refine_ls_matrix_type full
_refine_ls_number_parameters 120
_refine_ls_number_reflns 1598
_refine_ls_number_restraints 1
_refine_ls_restrained_S_all 0.969
_refine_ls_R_factor_all 0.1073
_refine_ls_R_factor_gt 0.0506
_refine_ls_shift/su_max 0.001
_refine_ls_shift/su_mean 0.000
_refine_ls_structure_factor_coef Fsqd
_refine_ls_weighting_details 'calc w=1/[\s^2^(Fo^2^)+(0.0899P)^2^+0.2525P] where P=(Fo^2^+2Fc^2^)/3'
_refine_ls_weighting_scheme calc
_refine_ls_wR_factor_gt 0.1358
_refine_ls_wR_factor_ref 0.1751
_reflns_number_gt 893
_reflns_number_total 1598
_reflns_threshold_expression >2sigma(I)
_cod_data_source_file c4ra01853b3.cif
_cod_data_source_block mo_2013441_0m
_cod_original_sg_symbol_H-M Pccn
_cod_original_formula_sum 'C18 H24 N6 O '
_cod_database_code 7235570

loop_
_symmetry_equiv_pos_as_xyz
'x, y, z'
'x+1/2, -y, -z+1/2'
'-x, y+1/2, -z+1/2'
'-x+1/2, -y+1/2, z'
'-x, -y, -z'
'-x-1/2, y, z-1/2'
'x, -y-1/2, z-1/2'
'x-1/2, y-1/2, -z'

loop_
_atom_site_label
_atom_site_type_symbol
_atom_site_fract_x
_atom_site_fract_y
_atom_site_fract_z
_atom_site_U_iso_or_equiv
_atom_site_adp_type
_atom_site_occupancy
_atom_site_symmetry_multiplicity
_atom_site_calc_flag
_atom_site_refinement_flags
O1S O 0.2500 0.7500 0.2590(2) 0.0509(8) Uani 1 2 d SD
N1 N 0.8561(2) 0.4231(2) 0.34772(16) 0.0489(7) Uani 1 1 d .
N2 N 1.0610(2) 0.6816(2) 0.38938(16) 0.0502(7) Uani 1 1 d .
H5 H 1.1222 0.6909 0.3520 0.060 Uiso 1 1 calc R
N3 N 1.0425(3) 0.7532(2) 0.45674(18) 0.0646(8) Uani 1 1 d .
C8 C 0.9510(3) 0.5043(3) 0.1734(2) 0.0608(9) Uani 1 1 d .
H8 H 0.8768 0.4520 0.1739 0.091 Uiso 1 1 calc R
H1 H 1.0040 0.4901 0.1240 0.091 Uiso 1 1 calc R
H9 H 0.9193 0.5828 0.1725 0.091 Uiso 1 1 calc R
C7 C 1.0351(3) 0.4851(3) 0.25296(18) 0.0494(8) Uani 1 1 d .
H7 H 1.1037 0.5453 0.2537 0.059 Uiso 1 1 calc R
C6 C 0.9526(3) 0.5004(2) 0.33169(17) 0.0420(7) Uani 1 1 d .
C5 C 0.9710(3) 0.5931(2) 0.38803(17) 0.0410(7) Uani 1 1 d .
C3 C 0.8905(3) 0.6069(3) 0.4602(2) 0.0482(8) Uani 1 1 d .
C2 C 0.7921(3) 0.5245(3) 0.4756(2) 0.0556(9) Uani 1 1 d .
H2 H 0.7368 0.5299 0.5226 0.067 Uiso 1 1 calc R
C9 C 1.1059(3) 0.3680(3) 0.2513(2) 0.0617(10) Uani 1 1 d .
H3 H 1.1620 0.3612 0.3001 0.093 Uiso 1 1 calc R
H11 H 1.1587 0.3623 0.2009 0.093 Uiso 1 1 calc R
H10 H 1.0413 0.3067 0.2518 0.093 Uiso 1 1 calc R
C1 C 0.7804(3) 0.4357(3) 0.4190(2) 0.0555(9) Uani 1 1 d .
H6 H 0.7162 0.3796 0.4296 0.067 Uiso 1 1 calc R
C4 C 0.9417(4) 0.7092(3) 0.4994(2) 0.0617(10) Uani 1 1 d .
H4 H 0.9081 0.7410 0.5491 0.074 Uiso 1 1 calc R
H1A H 0.213(4) 0.807(3) 0.231(2) 0.110(16) Uiso 1 1 d D

loop_
_atom_site_aniso_label
_atom_site_aniso_U_11
_atom_site_aniso_U_22
_atom_site_aniso_U_33
_atom_site_aniso_U_23
_atom_site_aniso_U_13
_atom_site_aniso_U_12
O1S 0.0511(18) 0.0464(19) 0.055(2) 0.000 0.000 0.0004(16)
N1 0.0439(14) 0.0519(15) 0.0511(16) 0.0066(13) 0.0042(13) -0.0082(12)
N2 0.0544(16) 0.0495(15) 0.0467(16) -0.0013(13) -0.0039(12) -0.0071(13)
N3 0.084(2) 0.0550(17) 0.0553(17) -0.0107(15) -0.0146(18) -0.0031(17)
C8 0.066(2) 0.069(2) 0.047(2) 0.0053(17) 0.0036(17) 0.0000(19)
C7 0.0440(17) 0.0528(18) 0.051(2) -0.0039(15) 0.0043(15) -0.0132(15)
C6 0.0382(16) 0.0449(16) 0.0430(17) 0.0060(14) -0.0018(14) 0.0018(15)
C5 0.0417(17) 0.0439(16) 0.0375(17) 0.0081(13) -0.0056(14) -0.0017(14)
C3 0.0491(18) 0.0564(19) 0.0392(17) 0.0065(15) -0.0014(15) 0.0073(16)
C2 0.052(2) 0.070(2) 0.044(2) 0.0097(17) 0.0078(16) 0.0114(18)
C9 0.0505(19) 0.071(2) 0.063(2) -0.0048(18) 0.0002(17) 0.0034(18)
C1 0.0426(19) 0.064(2) 0.059(2) 0.0168(18) 0.0068(17) -0.0025(16)
C4 0.071(2) 0.066(2) 0.047(2) -0.0079(18) -0.0019(19) 0.007(2)

loop_
_atom_type_symbol
_atom_type_description
_atom_type_scat_dispersion_real
_atom_type_scat_dispersion_imag
_atom_type_scat_source
C C 0.0033 0.0016 'International Tables Vol C Tables 4.2.6.8 and 6.1.1.4'
H H 0.0000 0.0000 'International Tables Vol C Tables 4.2.6.8 and 6.1.1.4'
N N 0.0061 0.0033 'International Tables Vol C Tables 4.2.6.8 and 6.1.1.4'
O O 0.0106 0.0060 'International Tables Vol C Tables 4.2.6.8 and 6.1.1.4'

loop_
_geom_angle_atom_site_label_1
_geom_angle_atom_site_label_2
_geom_angle_atom_site_label_3
_geom_angle
C6 N1 C1 119.3(3)
N3 N2 C5 112.0(3)
N3 N2 H5 124.0
C5 N2 H5 124.0
C4 N3 N2 105.8(3)
C7 C8 H8 109.5
C7 C8 H1 109.5
H8 C8 H1 109.5
C7 C8 H9 109.5
H8 C8 H9 109.5
H1 C8 H9 109.5
C6 C7 C9 112.1(2)
C6 C7 C8 110.8(2)
C9 C7 C8 111.8(3)
C6 C7 H7 107.3
C9 C7 H7 107.3
C8 C7 H7 107.3
N1 C6 C5 118.8(3)
N1 C6 C7 118.5(3)
C5 C6 C7 122.7(2)
N2 C5 C6 131.8(3)
N2 C5 C3 106.6(3)
C6 C5 C3 121.6(3)
C2 C3 C5 118.3(3)
C2 C3 C4 138.0(3)
C5 C3 C4 103.7(3)
C1 C2 C3 117.2(3)
C1 C2 H2 121.4
C3 C2 H2 121.4
C7 C9 H3 109.5
C7 C9 H11 109.5
H3 C9 H11 109.5
C7 C9 H10 109.5
H3 C9 H10 109.5
H11 C9 H10 109.5
C2 C1 N1 124.8(3)
C2 C1 H6 117.6
N1 C1 H6 117.6
N3 C4 C3 111.9(3)
N3 C4 H4 124.0
C3 C4 H4 124.0

loop_
_geom_bond_atom_site_label_1
_geom_bond_atom_site_label_2
_geom_bond_distance
O1S H1A 0.873(18)
N1 C6 1.343(4)
N1 C1 1.368(4)
N2 N3 1.360(4)
N2 C5 1.365(4)
N2 H5 0.8600
N3 C4 1.321(4)
C8 C7 1.532(4)
C8 H8 0.9600
C8 H1 0.9600
C8 H9 0.9600
C7 C6 1.506(4)
C7 C9 1.527(4)
C7 H7 0.9800
C6 C5 1.403(4)
C5 C3 1.409(4)
C3 C2 1.394(4)
C3 C4 1.428(5)
C2 C1 1.365(5)
C2 H2 0.9300
C9 H3 0.9600
C9 H11 0.9600
C9 H10 0.9600
C1 H6 0.9300
C4 H4 0.9300

loop_
_geom_torsion_atom_site_label_1
_geom_torsion_atom_site_label_2
_geom_torsion_atom_site_label_3
_geom_torsion_atom_site_label_4
_geom_torsion
C5 N2 N3 C4 1.1(3)
C1 N1 C6 C5 -1.2(4)
C1 N1 C6 C7 180.0(3)
C9 C7 C6 N1 -58.6(3)
C8 C7 C6 N1 67.1(3)
C9 C7 C6 C5 122.6(3)
C8 C7 C6 C5 -111.7(3)
N3 N2 C5 C6 -179.9(3)
N3 N2 C5 C3 -1.3(3)
N1 C6 C5 N2 178.2(3)
C7 C6 C5 N2 -3.0(5)
N1 C6 C5 C3 -0.3(4)
C7 C6 C5 C3 178.5(3)
N2 C5 C3 C2 -177.8(3)
C6 C5 C3 C2 1.0(4)
N2 C5 C3 C4 0.9(3)
C6 C5 C3 C4 179.7(3)
C5 C3 C2 C1 -0.2(4)
C4 C3 C2 C1 -178.3(4)
C3 C2 C1 N1 -1.4(5)
C6 N1 C1 C2 2.1(5)
N2 N3 C4 C3 -0.5(4)
C2 C3 C4 N3 178.0(3)
C5 C3 C4 N3 -0.3(3)
